data_7159851
loop_
_publ_author_name
'Le Roy, Marie M.'
'Claes, Sandra'
'Saffon-Merceron, Nathalie'
'Schols, Dominique'
'Troadec, Thibault'
'Tripier, Rapha&#xeb;l'

_publ_section_title
;
 Selective synthesis of an elusive <i>C</i>-functional bis-cyclam and
 study of its inhibition of the CXCR4 chemokine receptor.
;
_journal_issue 15
_journal_name_full 'Organic &amp; biomolecular chemistry'
_journal_page_first 3059
_journal_page_last 3067
_journal_paper_doi 10.1039/d3ob02050a
_journal_volume 22
_journal_year 2024
_chemical_formula_sum 'C36 H54 N8 O4'
_chemical_formula_weight 662.87
_space_group_crystal_system triclinic
_space_group_IT_number 2
_space_group_name_Hall '-P 1'
_space_group_name_H-M_alt 'P -1'
_atom_sites_solution_hydrogens geom
_atom_sites_solution_primary 'dual space'
_audit_creation_method SHELXL-2018/3
_audit_update_record
;
2022-12-07 deposited with the CCDC.	2024-03-11 downloaded from the CCDC.
;
_cell_angle_alpha 63.913(2)
_cell_angle_beta 89.426(2)
_cell_angle_gamma 73.285(2)
_cell_formula_units_Z 2
_cell_length_a 10.1829(8)
_cell_length_b 13.8753(10)
_cell_length_c 14.2627(10)
_cell_measurement_reflns_used 9248
_cell_measurement_temperature 193(2)
_cell_measurement_theta_max 23.30
_cell_measurement_theta_min 2.82
_cell_volume 1717.5(2)
_computing_cell_refinement 'Bruker SAINT'
_computing_data_collection 'Bruker APEX2'
_computing_data_reduction 'Bruker SAINT'
_computing_molecular_graphics 'Bruker SHELXTL'
_computing_publication_material 'Bruker SHELXTL'
_computing_structure_refinement 'SHELXL-2018/3 (Sheldrick, 2018)'
_computing_structure_solution 'SHELXT (Sheldrick 2015)'
_diffrn_ambient_temperature 193(2)
_diffrn_measured_fraction_theta_full 0.995
_diffrn_measured_fraction_theta_max 0.984
_diffrn_measurement_device_type 'Bruker kappa APEX-II CCD Quazar'
_diffrn_measurement_method 'phi and omega scans'
_diffrn_radiation_type MoK\a
_diffrn_radiation_wavelength 0.71073
_diffrn_reflns_av_R_equivalents 0.0568
_diffrn_reflns_av_unetI/netI 0.0543
_diffrn_reflns_Laue_measured_fraction_full 0.995
_diffrn_reflns_Laue_measured_fraction_max 0.984
_diffrn_reflns_limit_h_max 13
_diffrn_reflns_limit_h_min -13
_diffrn_reflns_limit_k_max 18
_diffrn_reflns_limit_k_min -17
_diffrn_reflns_limit_l_max 19
_diffrn_reflns_limit_l_min -14
_diffrn_reflns_number 53091
_diffrn_reflns_point_group_measured_fraction_full 0.995
_diffrn_reflns_point_group_measured_fraction_max 0.984
_diffrn_reflns_theta_full 25.242
_diffrn_reflns_theta_max 29.155
_diffrn_reflns_theta_min 1.604
_diffrn_source 'Incoatec microfocus sealed tube'
_exptl_absorpt_coefficient_mu 0.086
_exptl_absorpt_correction_T_max 0.7458
_exptl_absorpt_correction_T_min 0.6737
_exptl_absorpt_correction_type multi-scan
_exptl_absorpt_process_details 'SADABS (Bruker-AXS)'
_exptl_crystal_colour colourless
_exptl_crystal_density_diffrn 1.282
_exptl_crystal_description plate
_exptl_crystal_F_000 716
_exptl_crystal_size_max 0.200
_exptl_crystal_size_mid 0.180
_exptl_crystal_size_min 0.100
_refine_diff_density_max 0.780
_refine_diff_density_min -0.578
_refine_diff_density_rms 0.077
_refine_ls_extinction_method none
_refine_ls_goodness_of_fit_ref 1.032
_refine_ls_hydrogen_treatment constr
_refine_ls_matrix_type full
_refine_ls_number_parameters 435
_refine_ls_number_reflns 9117
_refine_ls_number_restraints 0
_refine_ls_restrained_S_all 1.032
_refine_ls_R_factor_all 0.1323
_refine_ls_R_factor_gt 0.0797
_refine_ls_shift/su_max 0.000
_refine_ls_shift/su_mean 0.000
_refine_ls_structure_factor_coef Fsqd
_refine_ls_weighting_details 'w=1/[\s^2^(Fo^2^)+(0.1294P)^2^+1.5512P] where P=(Fo^2^+2Fc^2^)/3'
_refine_ls_weighting_scheme calc
_refine_ls_wR_factor_gt 0.2293
_refine_ls_wR_factor_ref 0.2686
_reflns_Friedel_coverage 0.000
_reflns_number_gt 5459
_reflns_number_total 9117
_reflns_threshold_expression 'I > 2\s(I)'
_cod_data_source_file d3ob02050a2.cif
_cod_data_source_block 4
_cod_depositor_comments 'Adding full bibliography for 7159851.cif.'
_cod_database_code 7159851
_shelx_shelxl_version_number 2018/3
_shelx_space_group_comment
; 
The symmetry employed for this shelxl refinement is uniquely defined 
by the following loop, which should always be used as a source of 
symmetry information in preference to the above space-group names. 
They are only intended as comments. 
;
_shelx_estimated_absorpt_t_min 0.983
_shelx_estimated_absorpt_t_max 0.991

loop_
_space_group_symop_operation_xyz
'x, y, z'
'-x, -y, -z'

loop_
_atom_site_label
_atom_site_type_symbol
_atom_site_fract_x
_atom_site_fract_y
_atom_site_fract_z
_atom_site_U_iso_or_equiv
_atom_site_adp_type
_atom_site_occupancy
_atom_site_site_symmetry_order
_atom_site_calc_flag
_atom_site_refinement_flags_posn
_atom_site_refinement_flags_adp
_atom_site_refinement_flags_occupancy
_atom_site_disorder_assembly
_atom_site_disorder_group
O1 O 0.8028(3) 0.23388(17) 0.54057(19) 0.0524(6) Uani 1 1 d . . . . .
O2 O 0.5728(3) 0.29111(17) -0.12301(16) 0.0487(6) Uani 1 1 d . . . . .
N1 N 0.8054(2) 0.40026(19) 0.53037(17) 0.0324(5) Uani 1 1 d . . . . .
N2 N 0.8409(3) 0.5278(2) 0.63270(19) 0.0418(6) Uani 1 1 d . . . . .
N3 N 0.6145(2) 0.6268(2) 0.52820(18) 0.0338(5) Uani 1 1 d . . . . .
N4 N 0.7231(2) 0.57343(18) 0.36648(16) 0.0295(5) Uani 1 1 d . . . . .
N5 N 0.7006(2) 0.10609(18) -0.04729(17) 0.0296(5) Uani 1 1 d . . . . .
N6 N 0.8975(2) -0.0732(2) -0.0666(2) 0.0438(6) Uani 1 1 d . . . . .
N7 N 0.7396(2) -0.15635(19) 0.0470(2) 0.0363(6) Uani 1 1 d . . . . .
N8 N 0.7283(2) -0.01152(19) 0.14225(18) 0.0343(5) Uani 1 1 d . . . . .
C1 C 0.7896(3) 0.3347(2) 0.4867(2) 0.0344(6) Uani 1 1 d . . . . .
C2 C 0.8698(3) 0.3448(3) 0.6404(2) 0.0449(7) Uani 1 1 d . . . . .
H2A H 0.971371 0.328067 0.642856 0.054 Uiso 1 1 calc R U . . .
H2B H 0.850324 0.272352 0.679145 0.054 Uiso 1 1 calc R U . . .
C3 C 0.8156(3) 0.4186(3) 0.6920(2) 0.0471(8) Uani 1 1 d . . . . .
H3A H 0.715088 0.431295 0.694041 0.056 Uiso 1 1 calc R U . . .
H3B H 0.862260 0.381183 0.765349 0.056 Uiso 1 1 calc R U . . .
C4 C 0.8095(4) 0.5993(4) 0.6864(3) 0.0579(10) Uani 1 1 d . . . . .
H4A H 0.848596 0.662075 0.651562 0.070 Uiso 1 1 calc R U . . .
H4B H 0.855276 0.553873 0.760222 0.070 Uiso 1 1 calc R U . . .
C5 C 0.6556(4) 0.6482(4) 0.6863(3) 0.0572(9) Uani 1 1 d . . . . .
H5A H 0.618423 0.587121 0.731905 0.069 Uiso 1 1 calc R U . . .
H5B H 0.639797 0.703722 0.714437 0.069 Uiso 1 1 calc R U . . .
C6 C 0.5819(4) 0.7056(3) 0.5747(3) 0.0472(8) Uani 1 1 d . . . . .
H6A H 0.480731 0.731782 0.575177 0.057 Uiso 1 1 calc R U . . .
H6B H 0.610906 0.772434 0.531367 0.057 Uiso 1 1 calc R U . . .
C7 C 0.5408(3) 0.6836(2) 0.4205(2) 0.0374(6) Uani 1 1 d . . . . .
H7A H 0.568117 0.751507 0.377434 0.045 Uiso 1 1 calc R U . . .
H7B H 0.439815 0.708354 0.422273 0.045 Uiso 1 1 calc R U . . .
C8 C 0.5744(3) 0.6052(2) 0.3721(2) 0.0339(6) Uani 1 1 d . . . . .
H8A H 0.548036 0.536829 0.415261 0.041 Uiso 1 1 calc R U . . .
H8B H 0.522217 0.642730 0.300552 0.041 Uiso 1 1 calc R U . . .
C9 C 0.7672(3) 0.5060(2) 0.3108(2) 0.0328(6) Uani 1 1 d . . . . .
H9A H 0.865692 0.497543 0.301442 0.039 Uiso 1 1 calc R U . . .
H9B H 0.712525 0.546618 0.239859 0.039 Uiso 1 1 calc R U . . .
C10 C 0.7504(3) 0.3889(2) 0.3679(2) 0.0342(6) Uani 1 1 d . . . . .
H10 H 0.650360 0.398053 0.354343 0.041 Uiso 1 1 calc R U . . .
C11 C 0.8063(3) 0.5189(2) 0.4668(2) 0.0291(5) Uani 1 1 d . . . . .
H11 H 0.903798 0.515098 0.453433 0.035 Uiso 1 1 calc R U . . .
C12 C 0.7641(3) 0.5886(2) 0.5272(2) 0.0331(6) Uani 1 1 d . . . . .
H12 H 0.792088 0.658083 0.489165 0.040 Uiso 1 1 calc R U . . .
C13 C 0.8333(3) 0.3081(3) 0.3256(3) 0.0424(7) Uani 1 1 d . . . . .
H13A H 0.931830 0.303734 0.331467 0.051 Uiso 1 1 calc R U . . .
H13B H 0.827302 0.231475 0.369999 0.051 Uiso 1 1 calc R U . . .
C14 C 0.7828(3) 0.3442(2) 0.2128(2) 0.0373(6) Uani 1 1 d . . . . .
C15 C 0.8354(3) 0.4140(3) 0.1279(3) 0.0435(7) Uani 1 1 d . . . . .
H15 H 0.906670 0.440107 0.140702 0.052 Uiso 1 1 calc R U . . .
C16 C 0.7857(4) 0.4456(3) 0.0262(3) 0.0479(8) Uani 1 1 d . . . . .
H16 H 0.823200 0.492932 -0.030480 0.057 Uiso 1 1 calc R U . . .
C17 C 0.6807(3) 0.4089(3) 0.0051(3) 0.0446(7) Uani 1 1 d . . . . .
H17 H 0.646850 0.431278 -0.065615 0.053 Uiso 1 1 calc R U . . .
C18 C 0.6258(3) 0.3396(2) 0.0880(2) 0.0381(7) Uani 1 1 d . . . . .
C19 C 0.6768(3) 0.3092(3) 0.1900(2) 0.0383(6) Uani 1 1 d . . . . .
H19 H 0.638320 0.262877 0.246688 0.046 Uiso 1 1 calc R U . . .
C20 C 0.5135(3) 0.2965(3) 0.0682(3) 0.0452(8) Uani 1 1 d . . . . .
H20A H 0.453739 0.355000 0.001699 0.054 Uiso 1 1 calc R U . . .
H20B H 0.455440 0.285874 0.125800 0.054 Uiso 1 1 calc R U . . .
C21 C 0.5665(3) 0.1849(2) 0.0608(2) 0.0354(6) Uani 1 1 d . . . . .
H21 H 0.485373 0.156721 0.065663 0.043 Uiso 1 1 calc R U . . .
C22 C 0.6154(3) 0.1996(2) -0.0436(2) 0.0327(6) Uani 1 1 d . . . . .
C23 C 0.7552(3) 0.1223(3) -0.1461(2) 0.0387(6) Uani 1 1 d . . . . .
H23A H 0.837779 0.147092 -0.149022 0.046 Uiso 1 1 calc R U . . .
H23B H 0.684622 0.182177 -0.205952 0.046 Uiso 1 1 calc R U . . .
C24 C 0.7937(3) 0.0143(3) -0.1554(3) 0.0441(7) Uani 1 1 d . . . . .
H24A H 0.710660 -0.009283 -0.155285 0.053 Uiso 1 1 calc R U . . .
H24B H 0.831281 0.025916 -0.222489 0.053 Uiso 1 1 calc R U . . .
C25 C 0.9574(4) -0.1777(3) -0.0770(4) 0.0638(11) Uani 1 1 d . . . . .
H25A H 1.041626 -0.225854 -0.024964 0.077 Uiso 1 1 calc R U . . .
H25B H 0.985128 -0.157961 -0.148244 0.077 Uiso 1 1 calc R U . . .
C26 C 0.8558(4) -0.2446(3) -0.0599(4) 0.0627(11) Uani 1 1 d . . . . .
H26A H 0.777791 -0.201945 -0.118054 0.075 Uiso 1 1 calc R U . . .
H26B H 0.902924 -0.318065 -0.059280 0.075 Uiso 1 1 calc R U . . .
C27 C 0.8024(3) -0.2640(3) 0.0431(3) 0.0520(9) Uani 1 1 d . . . . .
H27A H 0.732471 -0.303416 0.052598 0.062 Uiso 1 1 calc R U . . .
H27B H 0.879462 -0.313117 0.101476 0.062 Uiso 1 1 calc R U . . .
C28 C 0.6886(3) -0.1775(2) 0.1481(2) 0.0422(7) Uani 1 1 d . . . . .
H28A H 0.766242 -0.226064 0.206159 0.051 Uiso 1 1 calc R U . . .
H28B H 0.619438 -0.217517 0.157764 0.051 Uiso 1 1 calc R U . . .
C29 C 0.6238(3) -0.0677(3) 0.1515(2) 0.0395(7) Uani 1 1 d . . . . .
H29A H 0.546997 -0.018511 0.092960 0.047 Uiso 1 1 calc R U . . .
H29B H 0.585583 -0.081799 0.218743 0.047 Uiso 1 1 calc R U . . .
C30 C 0.6770(3) 0.0921(3) 0.1522(2) 0.0376(6) Uani 1 1 d . . . . .
H30A H 0.755383 0.119872 0.155197 0.045 Uiso 1 1 calc R U . . .
H30B H 0.637501 0.075582 0.219141 0.045 Uiso 1 1 calc R U . . .
C31 C 0.7919(2) 0.0086(2) 0.0481(2) 0.0294(5) Uani 1 1 d . . . . .
H31 H 0.875203 0.029589 0.057180 0.035 Uiso 1 1 calc R U . . .
C32 C 0.8438(3) -0.0981(2) 0.0339(2) 0.0354(6) Uani 1 1 d . . . . .
H32 H 0.923412 -0.151390 0.090594 0.042 Uiso 1 1 calc R U . . .
O3 O 0.3697(3) -0.0539(3) 0.5775(2) 0.0747(8) Uani 1 1 d . . . . .
O4 O 0.1842(3) 0.0914(3) 0.4806(2) 0.0731(8) Uani 1 1 d . . . . .
C33 C 0.2992(4) 0.0080(3) 0.4933(3) 0.0605(10) Uani 1 1 d . . . . .
C34 C 0.3261(6) 0.0033(5) 0.3946(4) 0.0826(14) Uani 1 1 d . . . . .
H34A H 0.410205 0.023350 0.373219 0.124 Uiso 1 1 calc R U . . .
H34B H 0.247652 0.056808 0.339886 0.124 Uiso 1 1 calc R U . . .
H34C H 0.338692 -0.073391 0.404293 0.124 Uiso 1 1 calc R U . . .
C35 C 0.1431(4) 0.1027(3) 0.5784(4) 0.0686(11) Uani 1 1 d . . . . .
H35A H 0.226630 0.086638 0.624604 0.082 Uiso 1 1 calc R U . . .
H35B H 0.083096 0.180807 0.558543 0.082 Uiso 1 1 calc R U . . .
C36 C 0.0681(5) 0.0217(4) 0.6344(4) 0.0771(13) Uani 1 1 d . . . . .
H36A H -0.013617 0.037556 0.587818 0.116 Uiso 1 1 calc R U . . .
H36B H 0.039167 0.029163 0.697286 0.116 Uiso 1 1 calc R U . . .
H36C H 0.129061 -0.055460 0.655405 0.116 Uiso 1 1 calc R U . . .

loop_
_atom_site_aniso_label
_atom_site_aniso_U_11
_atom_site_aniso_U_22
_atom_site_aniso_U_33
_atom_site_aniso_U_23
_atom_site_aniso_U_13
_atom_site_aniso_U_12
O1 0.0621(15) 0.0296(11) 0.0531(14) -0.0093(10) 0.0046(11) -0.0121(10)
O2 0.0668(15) 0.0304(10) 0.0360(11) -0.0103(9) -0.0177(10) -0.0043(10)
N1 0.0315(11) 0.0329(12) 0.0247(11) -0.0050(9) -0.0043(9) -0.0119(9)
N2 0.0352(12) 0.0682(17) 0.0347(13) -0.0282(12) 0.0037(10) -0.0263(12)
N3 0.0304(11) 0.0411(13) 0.0360(12) -0.0193(10) 0.0083(9) -0.0172(10)
N4 0.0299(11) 0.0309(11) 0.0248(10) -0.0087(9) 0.0012(8) -0.0119(9)
N5 0.0285(11) 0.0286(11) 0.0288(11) -0.0101(9) 0.0018(9) -0.0097(9)
N6 0.0280(12) 0.0446(14) 0.0730(19) -0.0357(14) 0.0161(12) -0.0171(11)
N7 0.0248(11) 0.0291(11) 0.0519(14) -0.0131(10) -0.0013(10) -0.0125(9)
N8 0.0318(12) 0.0354(12) 0.0316(12) -0.0097(10) -0.0029(9) -0.0136(9)
C1 0.0297(13) 0.0310(13) 0.0387(15) -0.0120(12) 0.0020(11) -0.0105(11)
C2 0.0423(16) 0.0480(17) 0.0272(14) -0.0034(12) -0.0069(12) -0.0120(14)
C3 0.0400(16) 0.069(2) 0.0266(14) -0.0142(14) -0.0021(12) -0.0213(15)
C4 0.051(2) 0.099(3) 0.056(2) -0.053(2) 0.0144(16) -0.040(2)
C5 0.057(2) 0.088(3) 0.057(2) -0.052(2) 0.0220(17) -0.036(2)
C6 0.0473(18) 0.057(2) 0.056(2) -0.0371(17) 0.0220(15) -0.0250(15)
C7 0.0328(14) 0.0367(14) 0.0358(14) -0.0116(12) 0.0035(11) -0.0093(11)
C8 0.0281(13) 0.0360(14) 0.0290(13) -0.0078(11) -0.0034(10) -0.0092(11)
C9 0.0343(13) 0.0352(14) 0.0283(13) -0.0129(11) 0.0023(10) -0.0127(11)
C10 0.0315(13) 0.0357(14) 0.0368(14) -0.0170(12) -0.0025(11) -0.0116(11)
C11 0.0239(11) 0.0356(13) 0.0270(12) -0.0100(10) 0.0014(9) -0.0152(10)
C12 0.0310(13) 0.0435(15) 0.0347(14) -0.0197(12) 0.0088(11) -0.0228(12)
C13 0.0349(15) 0.0427(16) 0.0519(18) -0.0265(14) -0.0064(13) -0.0069(12)
C14 0.0302(13) 0.0374(14) 0.0486(17) -0.0275(13) -0.0011(12) -0.0037(11)
C15 0.0369(15) 0.0440(17) 0.062(2) -0.0345(16) 0.0076(14) -0.0137(13)
C16 0.0553(19) 0.0431(17) 0.0524(19) -0.0277(15) 0.0129(15) -0.0161(15)
C17 0.0491(18) 0.0364(15) 0.0437(17) -0.0213(14) -0.0021(14) -0.0019(13)
C18 0.0282(13) 0.0400(15) 0.0500(17) -0.0298(14) -0.0023(12) -0.0007(11)
C19 0.0307(13) 0.0399(15) 0.0497(17) -0.0268(13) 0.0034(12) -0.0083(11)
C20 0.0297(14) 0.0537(18) 0.0578(19) -0.0368(16) -0.0046(13) -0.0024(13)
C21 0.0265(13) 0.0432(15) 0.0394(15) -0.0226(13) -0.0027(11) -0.0086(11)
C22 0.0312(13) 0.0321(13) 0.0334(14) -0.0148(11) -0.0086(10) -0.0080(11)
C23 0.0414(16) 0.0410(16) 0.0364(15) -0.0158(13) 0.0110(12) -0.0198(13)
C24 0.0408(16) 0.0566(19) 0.0518(18) -0.0337(16) 0.0186(14) -0.0249(14)
C25 0.0363(17) 0.061(2) 0.122(4) -0.063(2) 0.029(2) -0.0200(16)
C26 0.0422(18) 0.054(2) 0.117(3) -0.059(2) 0.019(2) -0.0194(16)
C27 0.0318(15) 0.0327(15) 0.091(3) -0.0270(17) -0.0045(16) -0.0102(12)
C28 0.0390(15) 0.0359(15) 0.0418(16) -0.0028(12) -0.0032(12) -0.0218(12)
C29 0.0366(15) 0.0454(16) 0.0334(14) -0.0100(12) 0.0057(11) -0.0218(13)
C30 0.0346(14) 0.0474(16) 0.0320(14) -0.0181(13) -0.0011(11) -0.0143(12)
C31 0.0207(11) 0.0273(12) 0.0356(13) -0.0091(10) -0.0022(10) -0.0097(9)
C32 0.0186(11) 0.0311(13) 0.0553(17) -0.0166(13) -0.0018(11) -0.0111(10)
O3 0.0606(17) 0.080(2) 0.0702(19) -0.0348(16) -0.0047(14) -0.0029(15)
O4 0.0598(17) 0.0778(19) 0.0627(17) -0.0210(15) -0.0027(13) -0.0129(15)
C33 0.055(2) 0.058(2) 0.063(2) -0.0244(19) 0.0004(18) -0.0151(18)
C34 0.094(4) 0.097(4) 0.065(3) -0.039(3) 0.010(2) -0.039(3)
C35 0.049(2) 0.055(2) 0.077(3) -0.015(2) 0.0024(19) -0.0086(17)
C36 0.056(2) 0.067(3) 0.084(3) -0.018(2) 0.001(2) -0.012(2)

loop_
_atom_type_symbol
_atom_type_description
_atom_type_scat_dispersion_real
_atom_type_scat_dispersion_imag
_atom_type_scat_source
C C 0.0033 0.0016 'International Tables Vol C Tables 4.2.6.8 and 6.1.1.4'
H H 0.0000 0.0000 'International Tables Vol C Tables 4.2.6.8 and 6.1.1.4'
N N 0.0061 0.0033 'International Tables Vol C Tables 4.2.6.8 and 6.1.1.4'
O O 0.0106 0.0060 'International Tables Vol C Tables 4.2.6.8 and 6.1.1.4'

loop_
_geom_angle_atom_site_label_1
_geom_angle_atom_site_label_2
_geom_angle_atom_site_label_3
_geom_angle
_geom_angle_site_symmetry_1
_geom_angle_site_symmetry_3
_geom_angle_publ_flag
C1 N1 C2 118.4(2) . . ?
C1 N1 C11 123.0(2) . . ?
C2 N1 C11 115.3(2) . . ?
C12 N2 C4 110.3(3) . . ?
C12 N2 C3 110.7(2) . . ?
C4 N2 C3 113.2(3) . . ?
C12 N3 C7 110.4(2) . . ?
C12 N3 C6 109.4(2) . . ?
C7 N3 C6 109.6(2) . . ?
C11 N4 C9 109.7(2) . . ?
C11 N4 C8 113.5(2) . . ?
C9 N4 C8 114.0(2) . . ?
C22 N5 C23 117.0(2) . . ?
C22 N5 C31 121.9(2) . . ?
C23 N5 C31 114.3(2) . . ?
C32 N6 C24 111.9(2) . . ?
C32 N6 C25 110.7(3) . . ?
C24 N6 C25 113.0(3) . . ?
C28 N7 C27 110.0(2) . . ?
C28 N7 C32 109.4(2) . . ?
C27 N7 C32 109.5(2) . . ?
C31 N8 C30 110.4(2) . . ?
C31 N8 C29 113.1(2) . . ?
C30 N8 C29 113.2(2) . . ?
O1 C1 N1 121.7(3) . . ?
O1 C1 C10 119.7(3) . . ?
N1 C1 C10 118.6(2) . . ?
N1 C2 C3 110.7(2) . . ?
N1 C2 H2A 109.5 . . ?
C3 C2 H2A 109.5 . . ?
N1 C2 H2B 109.5 . . ?
C3 C2 H2B 109.5 . . ?
H2A C2 H2B 108.1 . . ?
N2 C3 C2 109.6(3) . . ?
N2 C3 H3A 109.7 . . ?
C2 C3 H3A 109.7 . . ?
N2 C3 H3B 109.7 . . ?
C2 C3 H3B 109.7 . . ?
H3A C3 H3B 108.2 . . ?
N2 C4 C5 113.3(3) . . ?
N2 C4 H4A 108.9 . . ?
C5 C4 H4A 108.9 . . ?
N2 C4 H4B 108.9 . . ?
C5 C4 H4B 108.9 . . ?
H4A C4 H4B 107.7 . . ?
C6 C5 C4 109.4(3) . . ?
C6 C5 H5A 109.8 . . ?
C4 C5 H5A 109.8 . . ?
C6 C5 H5B 109.8 . . ?
C4 C5 H5B 109.8 . . ?
H5A C5 H5B 108.2 . . ?
N3 C6 C5 110.5(3) . . ?
N3 C6 H6A 109.6 . . ?
C5 C6 H6A 109.6 . . ?
N3 C6 H6B 109.6 . . ?
C5 C6 H6B 109.6 . . ?
H6A C6 H6B 108.1 . . ?
N3 C7 C8 110.1(2) . . ?
N3 C7 H7A 109.6 . . ?
C8 C7 H7A 109.6 . . ?
N3 C7 H7B 109.6 . . ?
C8 C7 H7B 109.6 . . ?
H7A C7 H7B 108.2 . . ?
N4 C8 C7 108.7(2) . . ?
N4 C8 H8A 110.0 . . ?
C7 C8 H8A 110.0 . . ?
N4 C8 H8B 110.0 . . ?
C7 C8 H8B 110.0 . . ?
H8A C8 H8B 108.3 . . ?
N4 C9 C10 113.1(2) . . ?
N4 C9 H9A 109.0 . . ?
C10 C9 H9A 109.0 . . ?
N4 C9 H9B 109.0 . . ?
C10 C9 H9B 109.0 . . ?
H9A C9 H9B 107.8 . . ?
C1 C10 C9 113.0(2) . . ?
C1 C10 C13 109.4(2) . . ?
C9 C10 C13 112.1(2) . . ?
C1 C10 H10 107.4 . . ?
C9 C10 H10 107.4 . . ?
C13 C10 H10 107.4 . . ?
N4 C11 N1 112.2(2) . . ?
N4 C11 C12 111.1(2) . . ?
N1 C11 C12 111.8(2) . . ?
N4 C11 H11 107.1 . . ?
N1 C11 H11 107.1 . . ?
C12 C11 H11 107.1 . . ?
N2 C12 N3 112.2(2) . . ?
N2 C12 C11 110.6(2) . . ?
N3 C12 C11 113.2(2) . . ?
N2 C12 H12 106.8 . . ?
N3 C12 H12 106.8 . . ?
C11 C12 H12 106.8 . . ?
C14 C13 C10 113.2(2) . . ?
C14 C13 H13A 108.9 . . ?
C10 C13 H13A 108.9 . . ?
C14 C13 H13B 108.9 . . ?
C10 C13 H13B 108.9 . . ?
H13A C13 H13B 107.7 . . ?
C15 C14 C19 117.5(3) . . ?
C15 C14 C13 122.8(3) . . ?
C19 C14 C13 119.7(3) . . ?
C16 C15 C14 120.9(3) . . ?
C16 C15 H15 119.5 . . ?
C14 C15 H15 119.5 . . ?
C15 C16 C17 120.8(3) . . ?
C15 C16 H16 119.6 . . ?
C17 C16 H16 119.6 . . ?
C18 C17 C16 119.7(3) . . ?
C18 C17 H17 120.2 . . ?
C16 C17 H17 120.2 . . ?
C19 C18 C17 118.7(3) . . ?
C19 C18 C20 120.1(3) . . ?
C17 C18 C20 121.2(3) . . ?
C18 C19 C14 122.5(3) . . ?
C18 C19 H19 118.8 . . ?
C14 C19 H19 118.8 . . ?
C18 C20 C21 114.8(2) . . ?
C18 C20 H20A 108.6 . . ?
C21 C20 H20A 108.6 . . ?
C18 C20 H20B 108.6 . . ?
C21 C20 H20B 108.6 . . ?
H20A C20 H20B 107.5 . . ?
C22 C21 C30 110.5(2) . . ?
C22 C21 C20 113.2(3) . . ?
C30 C21 C20 113.6(2) . . ?
C22 C21 H21 106.3 . . ?
C30 C21 H21 106.3 . . ?
C20 C21 H21 106.3 . . ?
O2 C22 N5 121.7(3) . . ?
O2 C22 C21 120.9(3) . . ?
N5 C22 C21 117.3(2) . . ?
N5 C23 C24 110.4(2) . . ?
N5 C23 H23A 109.6 . . ?
C24 C23 H23A 109.6 . . ?
N5 C23 H23B 109.6 . . ?
C24 C23 H23B 109.6 . . ?
H23A C23 H23B 108.1 . . ?
N6 C24 C23 109.0(3) . . ?
N6 C24 H24A 109.9 . . ?
C23 C24 H24A 109.9 . . ?
N6 C24 H24B 109.9 . . ?
C23 C24 H24B 109.9 . . ?
H24A C24 H24B 108.3 . . ?
N6 C25 C26 112.3(3) . . ?
N6 C25 H25A 109.2 . . ?
C26 C25 H25A 109.2 . . ?
N6 C25 H25B 109.2 . . ?
C26 C25 H25B 109.2 . . ?
H25A C25 H25B 107.9 . . ?
C27 C26 C25 109.2(3) . . ?
C27 C26 H26A 109.8 . . ?
C25 C26 H26A 109.8 . . ?
C27 C26 H26B 109.8 . . ?
C25 C26 H26B 109.8 . . ?
H26A C26 H26B 108.3 . . ?
N7 C27 C26 111.0(3) . . ?
N7 C27 H27A 109.4 . . ?
C26 C27 H27A 109.4 . . ?
N7 C27 H27B 109.4 . . ?
C26 C27 H27B 109.4 . . ?
H27A C27 H27B 108.0 . . ?
N7 C28 C29 109.9(2) . . ?
N7 C28 H28A 109.7 . . ?
C29 C28 H28A 109.7 . . ?
N7 C28 H28B 109.7 . . ?
C29 C28 H28B 109.7 . . ?
H28A C28 H28B 108.2 . . ?
N8 C29 C28 109.4(2) . . ?
N8 C29 H29A 109.8 . . ?
C28 C29 H29A 109.8 . . ?
N8 C29 H29B 109.8 . . ?
C28 C29 H29B 109.8 . . ?
H29A C29 H29B 108.3 . . ?
N8 C30 C21 112.7(2) . . ?
N8 C30 H30A 109.0 . . ?
C21 C30 H30A 109.0 . . ?
N8 C30 H30B 109.0 . . ?
C21 C30 H30B 109.0 . . ?
H30A C30 H30B 107.8 . . ?
N8 C31 N5 112.5(2) . . ?
N8 C31 C32 111.7(2) . . ?
N5 C31 C32 112.2(2) . . ?
N8 C31 H31 106.7 . . ?
N5 C31 H31 106.7 . . ?
C32 C31 H31 106.7 . . ?
N6 C32 N7 112.0(2) . . ?
N6 C32 C31 110.6(2) . . ?
N7 C32 C31 113.0(2) . . ?
N6 C32 H32 106.9 . . ?
N7 C32 H32 106.9 . . ?
C31 C32 H32 106.9 . . ?
C33 O4 C35 116.8(3) . . ?
O3 C33 O4 122.3(4) . . ?
O3 C33 C34 125.9(4) . . ?
O4 C33 C34 111.9(4) . . ?
C33 C34 H34A 109.5 . . ?
C33 C34 H34B 109.5 . . ?
H34A C34 H34B 109.5 . . ?
C33 C34 H34C 109.5 . . ?
H34A C34 H34C 109.5 . . ?
H34B C34 H34C 109.5 . . ?
C36 C35 O4 108.5(4) . . ?
C36 C35 H35A 110.0 . . ?
O4 C35 H35A 110.0 . . ?
C36 C35 H35B 110.0 . . ?
O4 C35 H35B 110.0 . . ?
H35A C35 H35B 108.4 . . ?
C35 C36 H36A 109.5 . . ?
C35 C36 H36B 109.5 . . ?
H36A C36 H36B 109.5 . . ?
C35 C36 H36C 109.5 . . ?
H36A C36 H36C 109.5 . . ?
H36B C36 H36C 109.5 . . ?

loop_
_geom_bond_atom_site_label_1
_geom_bond_atom_site_label_2
_geom_bond_distance
_geom_bond_site_symmetry_2
_geom_bond_publ_flag
O1 C1 1.231(3) . ?
O2 C22 1.229(3) . ?
N1 C1 1.352(4) . ?
N1 C2 1.467(3) . ?
N1 C11 1.492(3) . ?
N2 C12 1.454(4) . ?
N2 C4 1.467(4) . ?
N2 C3 1.473(4) . ?
N3 C12 1.464(3) . ?
N3 C7 1.470(4) . ?
N3 C6 1.473(4) . ?
N4 C11 1.429(3) . ?
N4 C9 1.454(4) . ?
N4 C8 1.462(3) . ?
N5 C22 1.361(3) . ?
N5 C23 1.457(4) . ?
N5 C31 1.492(3) . ?
N6 C32 1.459(4) . ?
N6 C24 1.461(4) . ?
N6 C25 1.475(4) . ?
N7 C28 1.462(4) . ?
N7 C27 1.472(4) . ?
N7 C32 1.474(3) . ?
N8 C31 1.435(4) . ?
N8 C30 1.450(4) . ?
N8 C29 1.462(3) . ?
C1 C10 1.521(4) . ?
C2 C3 1.492(5) . ?
C2 H2A 0.9900 . ?
C2 H2B 0.9900 . ?
C3 H3A 0.9900 . ?
C3 H3B 0.9900 . ?
C4 C5 1.518(5) . ?
C4 H4A 0.9900 . ?
C4 H4B 0.9900 . ?
C5 C6 1.515(5) . ?
C5 H5A 0.9900 . ?
C5 H5B 0.9900 . ?
C6 H6A 0.9900 . ?
C6 H6B 0.9900 . ?
C7 C8 1.490(4) . ?
C7 H7A 0.9900 . ?
C7 H7B 0.9900 . ?
C8 H8A 0.9900 . ?
C8 H8B 0.9900 . ?
C9 C10 1.525(4) . ?
C9 H9A 0.9900 . ?
C9 H9B 0.9900 . ?
C10 C13 1.541(4) . ?
C10 H10 1.0000 . ?
C11 C12 1.532(4) . ?
C11 H11 1.0000 . ?
C12 H12 1.0000 . ?
C13 C14 1.504(4) . ?
C13 H13A 0.9900 . ?
C13 H13B 0.9900 . ?
C14 C15 1.395(5) . ?
C14 C19 1.398(4) . ?
C15 C16 1.371(5) . ?
C15 H15 0.9500 . ?
C16 C17 1.395(5) . ?
C16 H16 0.9500 . ?
C17 C18 1.390(5) . ?
C17 H17 0.9500 . ?
C18 C19 1.383(4) . ?
C18 C20 1.514(4) . ?
C19 H19 0.9500 . ?
C20 C21 1.537(4) . ?
C20 H20A 0.9900 . ?
C20 H20B 0.9900 . ?
C21 C22 1.511(4) . ?
C21 C30 1.531(4) . ?
C21 H21 1.0000 . ?
C23 C24 1.501(4) . ?
C23 H23A 0.9900 . ?
C23 H23B 0.9900 . ?
C24 H24A 0.9900 . ?
C24 H24B 0.9900 . ?
C25 C26 1.530(5) . ?
C25 H25A 0.9900 . ?
C25 H25B 0.9900 . ?
C26 C27 1.499(6) . ?
C26 H26A 0.9900 . ?
C26 H26B 0.9900 . ?
C27 H27A 0.9900 . ?
C27 H27B 0.9900 . ?
C28 C29 1.498(4) . ?
C28 H28A 0.9900 . ?
C28 H28B 0.9900 . ?
C29 H29A 0.9900 . ?
C29 H29B 0.9900 . ?
C30 H30A 0.9900 . ?
C30 H30B 0.9900 . ?
C31 C32 1.524(4) . ?
C31 H31 1.0000 . ?
C32 H32 1.0000 . ?
O3 C33 1.205(5) . ?
O4 C33 1.335(5) . ?
O4 C35 1.512(6) . ?
C33 C34 1.457(6) . ?
C34 H34A 0.9800 . ?
C34 H34B 0.9800 . ?
C34 H34C 0.9800 . ?
C35 C36 1.476(6) . ?
C35 H35A 0.9900 . ?
C35 H35B 0.9900 . ?
C36 H36A 0.9800 . ?
C36 H36B 0.9800 . ?
C36 H36C 0.9800 . ?

loop_
_geom_torsion_atom_site_label_1
_geom_torsion_atom_site_label_2
_geom_torsion_atom_site_label_3
_geom_torsion_atom_site_label_4
_geom_torsion
_geom_torsion_site_symmetry_1
_geom_torsion_site_symmetry_2
_geom_torsion_site_symmetry_3
_geom_torsion_site_symmetry_4
_geom_torsion_publ_flag
C2 N1 C1 O1 13.9(4) . . . . ?
C11 N1 C1 O1 172.7(3) . . . . ?
C2 N1 C1 C10 -167.8(2) . . . . ?
C11 N1 C1 C10 -9.1(4) . . . . ?
C1 N1 C2 C3 -150.1(3) . . . . ?
C11 N1 C2 C3 49.5(3) . . . . ?
C12 N2 C3 C2 64.1(3) . . . . ?
C4 N2 C3 C2 -171.5(2) . . . . ?
N1 C2 C3 N2 -57.6(3) . . . . ?
C12 N2 C4 C5 53.0(4) . . . . ?
C3 N2 C4 C5 -71.7(4) . . . . ?
N2 C4 C5 C6 -51.6(4) . . . . ?
C12 N3 C6 C5 -59.5(3) . . . . ?
C7 N3 C6 C5 179.4(2) . . . . ?
C4 C5 C6 N3 54.4(4) . . . . ?
C12 N3 C7 C8 58.7(3) . . . . ?
C6 N3 C7 C8 179.3(2) . . . . ?
C11 N4 C8 C7 59.4(3) . . . . ?
C9 N4 C8 C7 -174.0(2) . . . . ?
N3 C7 C8 N4 -61.6(3) . . . . ?
C11 N4 C9 C10 61.8(3) . . . . ?
C8 N4 C9 C10 -66.8(3) . . . . ?
O1 C1 C10 C9 -168.1(3) . . . . ?
N1 C1 C10 C9 13.6(4) . . . . ?
O1 C1 C10 C13 -42.5(4) . . . . ?
N1 C1 C10 C13 139.2(3) . . . . ?
N4 C9 C10 C1 -39.9(3) . . . . ?
N4 C9 C10 C13 -164.1(2) . . . . ?
C9 N4 C11 N1 -54.9(3) . . . . ?
C8 N4 C11 N1 74.0(3) . . . . ?
C9 N4 C11 C12 179.1(2) . . . . ?
C8 N4 C11 C12 -52.0(3) . . . . ?
C1 N1 C11 N4 30.1(3) . . . . ?
C2 N1 C11 N4 -170.6(2) . . . . ?
C1 N1 C11 C12 155.7(2) . . . . ?
C2 N1 C11 C12 -45.0(3) . . . . ?
C4 N2 C12 N3 -57.7(3) . . . . ?
C3 N2 C12 N3 68.3(3) . . . . ?
C4 N2 C12 C11 174.7(2) . . . . ?
C3 N2 C12 C11 -59.2(3) . . . . ?
C7 N3 C12 N2 -177.7(2) . . . . ?
C6 N3 C12 N2 61.6(3) . . . . ?
C7 N3 C12 C11 -51.6(3) . . . . ?
C6 N3 C12 C11 -172.3(2) . . . . ?
N4 C11 C12 N2 175.0(2) . . . . ?
N1 C11 C12 N2 48.8(3) . . . . ?
N4 C11 C12 N3 48.0(3) . . . . ?
N1 C11 C12 N3 -78.2(3) . . . . ?
C1 C10 C13 C14 169.2(2) . . . . ?
C9 C10 C13 C14 -64.7(3) . . . . ?
C10 C13 C14 C15 90.9(3) . . . . ?
C10 C13 C14 C19 -87.7(3) . . . . ?
C19 C14 C15 C16 -0.8(4) . . . . ?
C13 C14 C15 C16 -179.5(3) . . . . ?
C14 C15 C16 C17 0.3(5) . . . . ?
C15 C16 C17 C18 0.0(5) . . . . ?
C16 C17 C18 C19 0.4(4) . . . . ?
C16 C17 C18 C20 -178.9(3) . . . . ?
C17 C18 C19 C14 -1.0(4) . . . . ?
C20 C18 C19 C14 178.3(3) . . . . ?
C15 C14 C19 C18 1.2(4) . . . . ?
C13 C14 C19 C18 180.0(3) . . . . ?
C19 C18 C20 C21 -91.2(3) . . . . ?
C17 C18 C20 C21 88.1(4) . . . . ?
C18 C20 C21 C22 -77.3(3) . . . . ?
C18 C20 C21 C30 49.8(4) . . . . ?
C23 N5 C22 O2 8.5(4) . . . . ?
C31 N5 C22 O2 157.8(2) . . . . ?
C23 N5 C22 C21 -175.8(2) . . . . ?
C31 N5 C22 C21 -26.5(3) . . . . ?
C30 C21 C22 O2 -152.3(3) . . . . ?
C20 C21 C22 O2 -23.6(4) . . . . ?
C30 C21 C22 N5 32.1(3) . . . . ?
C20 C21 C22 N5 160.7(2) . . . . ?
C22 N5 C23 C24 -155.9(2) . . . . ?
C31 N5 C23 C24 52.5(3) . . . . ?
C32 N6 C24 C23 63.0(3) . . . . ?
C25 N6 C24 C23 -171.3(2) . . . . ?
N5 C23 C24 N6 -59.1(3) . . . . ?
C32 N6 C25 C26 53.6(4) . . . . ?
C24 N6 C25 C26 -72.7(4) . . . . ?
N6 C25 C26 C27 -53.0(5) . . . . ?
C28 N7 C27 C26 -179.9(2) . . . . ?
C32 N7 C27 C26 -59.6(3) . . . . ?
C25 C26 C27 N7 55.8(4) . . . . ?
C27 N7 C28 C29 -179.6(2) . . . . ?
C32 N7 C28 C29 60.1(3) . . . . ?
C31 N8 C29 C28 57.6(3) . . . . ?
C30 N8 C29 C28 -176.0(2) . . . . ?
N7 C28 C29 N8 -62.0(3) . . . . ?
C31 N8 C30 C21 61.3(3) . . . . ?
C29 N8 C30 C21 -66.6(3) . . . . ?
C22 C21 C30 N8 -50.0(3) . . . . ?
C20 C21 C30 N8 -178.4(2) . . . . ?
C30 N8 C31 N5 -51.4(3) . . . . ?
C29 N8 C31 N5 76.5(3) . . . . ?
C30 N8 C31 C32 -178.6(2) . . . . ?
C29 N8 C31 C32 -50.7(3) . . . . ?
C22 N5 C31 N8 35.9(3) . . . . ?
C23 N5 C31 N8 -174.0(2) . . . . ?
C22 N5 C31 C32 162.9(2) . . . . ?
C23 N5 C31 C32 -47.1(3) . . . . ?
C24 N6 C32 N7 69.8(3) . . . . ?
C25 N6 C32 N7 -57.2(3) . . . . ?
C24 N6 C32 C31 -57.3(3) . . . . ?
C25 N6 C32 C31 175.8(2) . . . . ?
C28 N7 C32 N6 -179.2(2) . . . . ?
C27 N7 C32 N6 60.1(3) . . . . ?
C28 N7 C32 C31 -53.5(3) . . . . ?
C27 N7 C32 C31 -174.2(3) . . . . ?
N8 C31 C32 N6 175.3(2) . . . . ?
N5 C31 C32 N6 48.0(3) . . . . ?
N8 C31 C32 N7 48.8(3) . . . . ?
N5 C31 C32 N7 -78.5(3) . . . . ?
C35 O4 C33 O3 -2.0(6) . . . . ?
C35 O4 C33 C34 178.4(3) . . . . ?
C33 O4 C35 C36 -82.3(4) . . . . ?
